data_4332243
loop_
_publ_author_name
'Ushak, Svetlana'
'Spodine, Evgenia'
'Le Fur, Eric'
'Venegas-Yazigi, Diego'
'Pivan, Jean-Yves'
'Schnelle, Walter'
'Cardoso-Gil, Raul'
'Kniep, R\"udiger'

_publ_section_title
;
 Two New Hybrid Organic/Inorganic Copper(II)&#x2212;Oxovanadate(V)
 Diphosphonates: [Cu2(phen)2(O3PCH2PO3)(V2O5)(H2O)]&#x00B7;H2O and
 [Cu2(phen)2(O3P(CH2)3PO3)(V2O5)]&#x00B7;C3H8. Synthesis, Structure, and
 Magnetic Properties
;
_journal_issue 14
_journal_name_full 'Inorganic Chemistry'
_journal_page_first 5393
_journal_page_last 5398
_journal_paper_doi 10.1021/ic060152g
_journal_volume 45
_journal_year 2006
_chemical_formula_sum 'C30 H30 Cu2 N4 O11 P2 V2'
_chemical_formula_weight 913.48
_chemical_name_systematic
; 
 ? 
;
_space_group_IT_number 15
_symmetry_cell_setting monoclinic
_symmetry_space_group_name_Hall '-C 2yc'
_symmetry_space_group_name_H-M 'C 1 2/c 1'
_atom_sites_solution_hydrogens geom
_atom_sites_solution_primary direct
_atom_sites_solution_secondary difmap
_audit_creation_method SHELXL-97
_cell_angle_alpha 90.00
_cell_angle_beta 90.063(2)
_cell_angle_gamma 90.00
_cell_formula_units_Z 4
_cell_length_a 11.0247(13)
_cell_length_b 18.664(2)
_cell_length_c 15.0544(17)
_cell_measurement_reflns_used 999
_cell_measurement_temperature 298(2)
_cell_measurement_theta_max 23.371
_cell_measurement_theta_min 2.182
_cell_volume 3097.7(6)
_computing_cell_refinement 'SMART-NT (Bruker, 2001)'
_computing_data_collection 'SMART-NT (Bruker, 2001)'
_computing_data_reduction 'SAINT-NT (Bruker, 2000)'
_computing_molecular_graphics 'Bruker SHELXTL-NT'
_computing_publication_material 'Bruker SHELXTL-NT'
_computing_structure_refinement 'SHELXL-97 (Sheldrick, 1997)'
_computing_structure_solution 'SHELXS-97 (Sheldrick, 1990)'
_diffrn_ambient_temperature 298(2)
_diffrn_measured_fraction_theta_full 1.000
_diffrn_measured_fraction_theta_max 1.000
_diffrn_measurement_device_type 'Siemens SMART CCD area detector'
_diffrn_measurement_method 'phi and omega scans'
_diffrn_radiation_monochromator graphite
_diffrn_radiation_source 'fine-focus sealed tube'
_diffrn_radiation_type MoK\a
_diffrn_radiation_wavelength 0.71073
_diffrn_reflns_av_R_equivalents 0.0429
_diffrn_reflns_av_sigmaI/netI 0.0403
_diffrn_reflns_limit_h_max 13
_diffrn_reflns_limit_h_min -13
_diffrn_reflns_limit_k_max 22
_diffrn_reflns_limit_k_min -21
_diffrn_reflns_limit_l_max 17
_diffrn_reflns_limit_l_min -17
_diffrn_reflns_number 10892
_diffrn_reflns_theta_full 25.00
_diffrn_reflns_theta_max 25.00
_diffrn_reflns_theta_min 2.15
_exptl_absorpt_coefficient_mu 2.115
_exptl_absorpt_correction_T_max 1.00
_exptl_absorpt_correction_T_min 0.822
_exptl_absorpt_correction_type empirical
_exptl_absorpt_process_details '(SADABS; Sheldrick, 1996)'
_exptl_crystal_colour blue
_exptl_crystal_density_diffrn 1.959
_exptl_crystal_density_method 'not measured'
_exptl_crystal_description needle
_exptl_crystal_F_000 1840
_exptl_crystal_size_max 0.351
_exptl_crystal_size_mid 0.119
_exptl_crystal_size_min 0.060
_refine_diff_density_max 0.624
_refine_diff_density_min -0.661
_refine_ls_extinction_method none
_refine_ls_goodness_of_fit_ref 1.044
_refine_ls_hydrogen_treatment mixed
_refine_ls_matrix_type full
_refine_ls_number_parameters 233
_refine_ls_number_reflns 2725
_refine_ls_number_restraints 0
_refine_ls_restrained_S_all 1.044
_refine_ls_R_factor_all 0.0541
_refine_ls_R_factor_gt 0.0445
_refine_ls_shift/su_max 0.011
_refine_ls_shift/su_mean 0.001
_refine_ls_structure_factor_coef Fsqd
_refine_ls_weighting_details 'calc w=1/[\s^2^(Fo^2^)+(0.0837P)^2^+7.7254P] where P=(Fo^2^+2Fc^2^)/3'
_refine_ls_weighting_scheme calc
_refine_ls_wR_factor_gt 0.1297
_refine_ls_wR_factor_ref 0.1350
_reflns_number_gt 2321
_reflns_number_total 2725
_reflns_threshold_expression >2sigma(I)
_cod_data_source_file ic060152gsup1.cif
_cod_data_source_block su0410042A
_cod_original_sg_symbol_H-M C2/c
_cod_database_code 4332243

loop_
_symmetry_equiv_pos_as_xyz
'x, y, z'
'-x, y, -z+1/2'
'x+1/2, y+1/2, z'
'-x+1/2, y+1/2, -z+1/2'
'-x, -y, -z'
'x, -y, z-1/2'
'-x+1/2, -y+1/2, -z'
'x+1/2, -y+1/2, z-1/2'

loop_
_atom_site_label
_atom_site_type_symbol
_atom_site_fract_x
_atom_site_fract_y
_atom_site_fract_z
_atom_site_U_iso_or_equiv
_atom_site_adp_type
_atom_site_occupancy
_atom_site_symmetry_multiplicity
_atom_site_calc_flag
_atom_site_refinement_flags
Cu1 Cu 0.69321(5) 0.12359(3) 0.95644(3) 0.0198(2) Uani 1 1 d .
P1 P 0.66383(10) 0.28188(6) 0.89509(8) 0.0184(3) Uani 1 1 d .
V1 V 0.84410(7) 0.19547(4) 0.77206(5) 0.0247(3) Uani 1 1 d .
O1 O 0.8215(3) 0.11992(18) 0.8252(2) 0.0351(9) Uani 1 1 d .
O2 O 1.0000 0.2117(3) 0.7500 0.0539(17) Uani 1 2 d S
O3 O 0.7696(4) 0.1924(2) 0.6804(2) 0.0455(10) Uani 1 1 d .
O4 O 0.7809(3) 0.26969(18) 0.8396(2) 0.0294(8) Uani 1 1 d .
O5 O 0.6112(3) 0.21092(17) 0.9241(2) 0.0244(7) Uani 1 1 d .
O6 O 0.6871(3) 0.33490(18) 0.9681(2) 0.0293(8) Uani 1 1 d .
N1 N 0.7552(4) 0.0241(2) 0.9861(3) 0.0236(9) Uani 1 1 d .
N2 N 0.5596(3) 0.0660(2) 0.9010(2) 0.0206(8) Uani 1 1 d .
C1 C 0.8528(4) 0.0050(3) 1.0336(3) 0.0281(11) Uani 1 1 d .
H1 H 0.8988 0.0403 1.0612 0.034 Uiso 1 1 calc R
C2 C 0.8873(5) -0.0666(3) 1.0430(4) 0.0359(13) Uani 1 1 d .
H2 H 0.9561 -0.0783 1.0756 0.043 Uiso 1 1 calc R
C3 C 0.8203(5) -0.1189(3) 1.0044(4) 0.0365(13) Uani 1 1 d .
H3 H 0.8442 -0.1665 1.0099 0.044 Uiso 1 1 calc R
C4 C 0.7152(5) -0.1018(3) 0.9563(3) 0.0324(12) Uani 1 1 d .
C5 C 0.6335(6) -0.1521(3) 0.9165(4) 0.0419(14) Uani 1 1 d .
H5 H 0.6525 -0.2006 0.9179 0.050 Uiso 1 1 calc R
C6 C 0.5307(6) -0.1310(3) 0.8775(4) 0.0426(15) Uani 1 1 d .
H6 H 0.4781 -0.1654 0.8547 0.051 Uiso 1 1 calc R
C7 C 0.4998(5) -0.0571(3) 0.8698(3) 0.0290(11) Uani 1 1 d .
C8 C 0.3937(5) -0.0308(3) 0.8282(3) 0.0340(13) Uani 1 1 d .
H8 H 0.3371 -0.0623 0.8042 0.041 Uiso 1 1 calc R
C9 C 0.3752(4) 0.0425(3) 0.8237(3) 0.0304(12) Uani 1 1 d .
H9 H 0.3064 0.0606 0.7958 0.036 Uiso 1 1 calc R
C10 C 0.4599(4) 0.0888(3) 0.8609(3) 0.0273(11) Uani 1 1 d .
H10 H 0.4460 0.1379 0.8575 0.033 Uiso 1 1 calc R
C11 C 0.5791(4) -0.0062(3) 0.9049(3) 0.0229(10) Uani 1 1 d .
C12 C 0.6868(4) -0.0283(3) 0.9499(3) 0.0227(10) Uani 1 1 d .
C13 C 0.5580(4) 0.3249(3) 0.8225(3) 0.0257(11) Uani 1 1 d .
H13A H 0.4934 0.3449 0.8585 0.031 Uiso 1 1 calc R
H13B H 0.5990 0.3646 0.7939 0.031 Uiso 1 1 calc R
C14 C 0.5000 0.2785(4) 0.7500 0.0288(16) Uani 1 2 d S
H14A H 0.5614 0.2480 0.7237 0.035 Uiso 0.50 1 calc PR
H14B H 0.4386 0.2480 0.7763 0.035 Uiso 0.50 1 calc PR
C15 C 0.6113(13) 0.4829(6) 0.7061(10) 0.141(5) Uani 1 1 d .
H15A H 0.6563 0.4529 0.7461 0.211 Uiso 1 1 calc R
H15B H 0.6599 0.5235 0.6898 0.211 Uiso 1 1 calc R
H15C H 0.5905 0.4561 0.6539 0.211 Uiso 1 1 calc R
C16 C 0.5000 0.5077(8) 0.7500 0.114(5) Uani 1 2 d S
H16A H 0.5330 0.5395 0.7949 0.137 Uiso 0.50 1 calc PR
H16B H 0.4670 0.5395 0.7051 0.137 Uiso 0.50 1 calc PR

loop_
_atom_site_aniso_label
_atom_site_aniso_U_11
_atom_site_aniso_U_22
_atom_site_aniso_U_33
_atom_site_aniso_U_23
_atom_site_aniso_U_13
_atom_site_aniso_U_12
Cu1 0.0220(3) 0.0169(3) 0.0204(3) -0.0008(2) -0.0056(2) -0.0017(2)
P1 0.0195(6) 0.0170(6) 0.0187(6) -0.0023(4) -0.0072(5) 0.0007(5)
V1 0.0227(5) 0.0217(5) 0.0297(5) -0.0012(3) 0.0056(3) -0.0017(3)
O1 0.043(2) 0.027(2) 0.035(2) 0.0045(15) 0.0058(17) -0.0019(16)
O2 0.028(3) 0.033(3) 0.101(5) 0.000 0.026(3) 0.000
O3 0.065(3) 0.038(2) 0.034(2) -0.0021(17) -0.007(2) -0.004(2)
O4 0.0248(18) 0.0252(19) 0.038(2) -0.0049(15) 0.0024(15) -0.0050(15)
O5 0.0244(17) 0.0207(17) 0.0282(18) 0.0038(14) -0.0052(14) 0.0002(14)
O6 0.0313(19) 0.0250(19) 0.031(2) -0.0105(14) -0.0137(16) 0.0042(15)
N1 0.024(2) 0.020(2) 0.027(2) 0.0016(16) -0.0008(17) -0.0006(17)
N2 0.023(2) 0.020(2) 0.019(2) 0.0005(15) 0.0000(16) -0.0017(16)
C1 0.023(3) 0.030(3) 0.030(3) 0.001(2) -0.002(2) -0.001(2)
C2 0.032(3) 0.036(3) 0.040(3) 0.014(2) 0.005(2) 0.011(2)
C3 0.045(3) 0.025(3) 0.039(3) 0.012(2) 0.010(3) 0.008(2)
C4 0.043(3) 0.025(3) 0.030(3) 0.004(2) 0.006(2) 0.004(2)
C5 0.062(4) 0.020(3) 0.044(3) -0.002(2) 0.010(3) -0.003(3)
C6 0.057(4) 0.029(3) 0.042(3) -0.005(2) -0.002(3) -0.022(3)
C7 0.033(3) 0.033(3) 0.021(2) -0.006(2) 0.006(2) -0.013(2)
C8 0.030(3) 0.046(3) 0.026(3) -0.008(2) 0.001(2) -0.021(3)
C9 0.024(3) 0.044(3) 0.023(3) 0.000(2) 0.000(2) -0.004(2)
C10 0.028(3) 0.032(3) 0.021(3) 0.002(2) 0.000(2) -0.002(2)
C11 0.028(3) 0.027(3) 0.014(2) -0.0016(18) 0.0000(19) -0.004(2)
C12 0.026(2) 0.022(2) 0.020(2) 0.0014(19) 0.006(2) -0.002(2)
C13 0.029(3) 0.024(3) 0.024(3) -0.001(2) -0.010(2) 0.005(2)
C14 0.035(4) 0.021(4) 0.030(4) 0.000 -0.016(3) 0.000
C15 0.167(13) 0.100(9) 0.156(12) 0.000(8) 0.041(10) -0.046(9)
C16 0.138(15) 0.079(10) 0.125(14) 0.000 -0.011(12) 0.000

loop_
_atom_type_symbol
_atom_type_description
_atom_type_scat_dispersion_real
_atom_type_scat_dispersion_imag
_atom_type_scat_source
C C 0.0033 0.0016 'International Tables Vol C Tables 4.2.6.8 and 6.1.1.4'
H H 0.0000 0.0000 'International Tables Vol C Tables 4.2.6.8 and 6.1.1.4'
N N 0.0061 0.0033 'International Tables Vol C Tables 4.2.6.8 and 6.1.1.4'
O O 0.0106 0.0060 'International Tables Vol C Tables 4.2.6.8 and 6.1.1.4'
P P 0.1023 0.0942 'International Tables Vol C Tables 4.2.6.8 and 6.1.1.4'
V V 0.3005 0.5294 'International Tables Vol C Tables 4.2.6.8 and 6.1.1.4'
Cu Cu 0.3201 1.2651 'International Tables Vol C Tables 4.2.6.8 and 6.1.1.4'

loop_
_geom_angle_atom_site_label_1
_geom_angle_atom_site_label_2
_geom_angle_atom_site_label_3
_geom_angle
_geom_angle_site_symmetry_1
_geom_angle_site_symmetry_3
O6 Cu1 O5 97.54(14) 7_657 .
O6 Cu1 N2 167.03(15) 7_657 .
O5 Cu1 N2 90.24(14) . .
O6 Cu1 N1 90.45(15) 7_657 .
O5 Cu1 N1 171.24(15) . .
N2 Cu1 N1 81.26(15) . .
O6 Cu1 O1 95.34(14) 7_657 .
O5 Cu1 O1 95.26(13) . .
N2 Cu1 O1 94.26(14) . .
N1 Cu1 O1 87.53(14) . .
O6 P1 O5 115.6(2) . .
O6 P1 O4 110.39(19) . .
O5 P1 O4 110.27(19) . .
O6 P1 C13 105.2(2) . .
O5 P1 C13 108.6(2) . .
O4 P1 C13 106.2(2) . .
O3 V1 O1 108.1(2) . .
O3 V1 O2 109.84(16) . .
O1 V1 O2 112.6(2) . .
O3 V1 O4 107.81(19) . .
O1 V1 O4 108.51(17) . .
O2 V1 O4 109.84(19) . .
V1 O1 Cu1 117.44(18) . .
V1 O2 V1 160.4(4) . 2_756
P1 O4 V1 135.7(2) . .
P1 O5 Cu1 129.4(2) . .
P1 O6 Cu1 145.4(2) . 7_657
C1 N1 C12 118.1(4) . .
C1 N1 Cu1 129.2(3) . .
C12 N1 Cu1 112.7(3) . .
C10 N2 C11 117.9(4) . .
C10 N2 Cu1 128.8(3) . .
C11 N2 Cu1 113.3(3) . .
N1 C1 C2 121.8(5) . .
C3 C2 C1 119.9(5) . .
C2 C3 C4 120.4(5) . .
C3 C4 C12 116.1(5) . .
C3 C4 C5 125.9(5) . .
C12 C4 C5 118.0(5) . .
C6 C5 C4 121.6(5) . .
C5 C6 C7 121.6(5) . .
C11 C7 C8 116.7(5) . .
C11 C7 C6 118.6(5) . .
C8 C7 C6 124.7(5) . .
C9 C8 C7 119.1(4) . .
C8 C9 C10 119.7(5) . .
N2 C10 C9 122.7(5) . .
N2 C11 C7 123.8(5) . .
N2 C11 C12 115.9(4) . .
C7 C11 C12 120.3(5) . .
N1 C12 C4 123.6(5) . .
N1 C12 C11 116.6(4) . .
C4 C12 C11 119.9(4) . .
C14 C13 P1 117.0(4) . .
C13 C14 C13 111.3(6) 2_656 .
C15 C16 C15 143.2(15) 2_656 .

loop_
_geom_bond_atom_site_label_1
_geom_bond_atom_site_label_2
_geom_bond_distance
_geom_bond_site_symmetry_2
Cu1 O6 1.905(3) 7_657
Cu1 O5 1.926(3) .
Cu1 N2 2.005(4) .
Cu1 N1 2.029(4) .
Cu1 O1 2.432(4) .
P1 O6 1.501(3) .
P1 O5 1.511(3) .
P1 O4 1.556(4) .
P1 C13 1.788(4) .
V1 O3 1.605(4) .
V1 O1 1.640(3) .
V1 O2 1.7768(13) .
V1 O4 1.854(3) .
O2 V1 1.7768(13) 2_756
O6 Cu1 1.905(3) 7_657
N1 C1 1.339(6) .
N1 C12 1.349(6) .
N2 C10 1.324(6) .
N2 C11 1.365(6) .
C1 C2 1.396(7) .
C2 C3 1.354(8) .
C3 C4 1.402(8) .
C4 C12 1.411(7) .
C4 C5 1.432(8) .
C5 C6 1.335(8) .
C6 C7 1.426(8) .
C7 C11 1.395(7) .
C7 C8 1.413(8) .
C8 C9 1.385(8) .
C9 C10 1.391(7) .
C11 C12 1.427(7) .
C13 C14 1.532(6) .
C14 C13 1.532(6) 2_656
C15 C16 1.469(15) .
C16 C15 1.469(15) 2_656
